data_4101531
loop_
_publ_author_name
'Manos, Manolis J'
'Chrissafis, Konstantinos'
'Kanatzidis, Mercouri G'

_publ_section_title
;
 Unique pore selectivity for Cs+ and exceptionally high NH4+ exchange
 capacity of the chalcogenide material K6Sn[Zn4Sn4S17].
;
_journal_issue 27
_journal_name_full 'Journal of the American Chemical Society'
_journal_page_first 8875
_journal_page_last 8883
_journal_paper_doi 10.1021/ja061342t
_journal_volume 128
_journal_year 2006
_chemical_formula_sum 'H4 K5 N S17 Sn5 Zn4'
_chemical_formula_weight 1613.49
_chemical_name_systematic
; 
 ? 
;
_space_group_IT_number 119
_symmetry_space_group_name_Hall 'I -4 -2'
_symmetry_space_group_name_H-M 'I -4 m 2'
_atom_sites_solution_hydrogens geom
_atom_sites_solution_primary direct
_atom_sites_solution_secondary difmap
_audit_creation_method SHELXL-97
_cell_angle_alpha 90.00
_cell_angle_beta 90.00
_cell_angle_gamma 90.00
_cell_formula_units_Z 2
_cell_length_a 13.8142(9)
_cell_length_b 13.8142(9)
_cell_length_c 9.6824(12)
_cell_measurement_temperature 293(2)
_cell_volume 1847.7(3)
_computing_structure_refinement 'SHELXL-97 (Sheldrick, 1997)'
_computing_structure_solution 'SHELXS-97 (Sheldrick, 1990)'
_diffrn_ambient_temperature 293(2)
_diffrn_measured_fraction_theta_full 0.974
_diffrn_measured_fraction_theta_max 0.974
_diffrn_radiation_monochromator graphite
_diffrn_radiation_source 'fine-focus sealed tube'
_diffrn_radiation_type MoK\a
_diffrn_radiation_wavelength 0.71073
_diffrn_reflns_av_R_equivalents 0.0742
_diffrn_reflns_av_sigmaI/netI 0.0506
_diffrn_reflns_limit_h_max 17
_diffrn_reflns_limit_h_min -18
_diffrn_reflns_limit_k_max 17
_diffrn_reflns_limit_k_min -18
_diffrn_reflns_limit_l_max 12
_diffrn_reflns_limit_l_min -12
_diffrn_reflns_number 10145
_diffrn_reflns_theta_full 28.32
_diffrn_reflns_theta_max 28.32
_diffrn_reflns_theta_min 2.08
_exptl_absorpt_coefficient_mu 7.394
_exptl_crystal_density_diffrn 2.900
_exptl_crystal_density_method 'not measured'
_exptl_crystal_F_000 1496
_refine_diff_density_max 1.748
_refine_diff_density_min -1.636
_refine_diff_density_rms 0.363
_refine_ls_abs_structure_details 'Flack H D (1983), Acta Cryst. A39, 876-881'
_refine_ls_abs_structure_Flack 0.98(7)
_refine_ls_extinction_coef 0.0024(4)
_refine_ls_extinction_expression Fc^*^=kFc[1+0.001xFc^2^\l^3^/sin(2\q)]^-1/4^
_refine_ls_extinction_method SHELXL
_refine_ls_goodness_of_fit_ref 1.151
_refine_ls_hydrogen_treatment mixed
_refine_ls_matrix_type full
_refine_ls_number_parameters 49
_refine_ls_number_reflns 1200
_refine_ls_number_restraints 0
_refine_ls_restrained_S_all 1.151
_refine_ls_R_factor_all 0.0719
_refine_ls_R_factor_gt 0.0554
_refine_ls_shift/su_max 0.000
_refine_ls_shift/su_mean 0.000
_refine_ls_structure_factor_coef Fsqd
_refine_ls_weighting_details 'calc w=1/[\s^2^(Fo^2^)+(0.0875P)^2^+5.3132P] where P=(Fo^2^+2Fc^2^)/3'
_refine_ls_weighting_scheme calc
_refine_ls_wR_factor_gt 0.1239
_refine_ls_wR_factor_ref 0.1451
_reflns_number_gt 1023
_reflns_number_total 1200
_reflns_threshold_expression >2sigma(I)
_cod_data_source_file ja061342tsi20060224_055555.cif
_cod_data_source_block nh4f
_cod_database_code 4101531

loop_
_symmetry_equiv_pos_as_xyz
'x, y, z'
'-x, -y, z'
'y, -x, -z'
'-y, x, -z'
'x, -y, z'
'-x, y, z'
'y, x, -z'
'-y, -x, -z'
'x+1/2, y+1/2, z+1/2'
'-x+1/2, -y+1/2, z+1/2'
'y+1/2, -x+1/2, -z+1/2'
'-y+1/2, x+1/2, -z+1/2'
'x+1/2, -y+1/2, z+1/2'
'-x+1/2, y+1/2, z+1/2'
'y+1/2, x+1/2, -z+1/2'
'-y+1/2, -x+1/2, -z+1/2'

loop_
_atom_site_label
_atom_site_type_symbol
_atom_site_fract_x
_atom_site_fract_y
_atom_site_fract_z
_atom_site_U_iso_or_equiv
_atom_site_adp_type
_atom_site_occupancy
_atom_site_symmetry_multiplicity
_atom_site_calc_flag
_atom_site_refinement_flags
Sn1 Sn -0.5000 -0.5000 0.5000 0.0186(6) Uani 1 8 d S
Sn2 Sn -0.22414(7) -0.5000 0.47369(13) 0.0192(4) Uani 1 2 d S
Zn Zn 0.0000 -0.36151(12) 0.3893(2) 0.0178(5) Uani 1 2 d S
S1 S 0.0000 -0.5000 0.2500 0.0161(17) Uani 1 8 d S
S2 S -0.3576(3) -0.5000 0.6412(5) 0.0362(13) Uani 1 2 d S
S3 S -0.1368(2) -0.3580(2) 0.5312(4) 0.0256(8) Uani 1 1 d .
S4 S 0.0000 -0.2186(3) 0.2569(5) 0.0303(12) Uani 1 2 d S
K1 K 0.0000 -0.5000 0.7500 0.030(2) Uani 1 8 d S
K2 K -0.2597(3) -0.2403(3) 0.7500 0.0639(18) Uani 1 2 d S
N N 0.0000 0.0000 0.5000 0.33(9) Uani 1 8 d S
H1 H 0.0000 -0.0480 0.5628 0.390 Uiso 1 2 d SR

loop_
_atom_site_aniso_label
_atom_site_aniso_U_11
_atom_site_aniso_U_22
_atom_site_aniso_U_33
_atom_site_aniso_U_23
_atom_site_aniso_U_13
_atom_site_aniso_U_12
Sn1 0.0128(6) 0.0128(6) 0.0303(18) 0.000 0.000 0.000
Sn2 0.0114(5) 0.0242(6) 0.0220(6) 0.000 0.0020(5) 0.000
Zn 0.0149(9) 0.0138(9) 0.0247(11) -0.0007(8) 0.000 0.000
S1 0.016(2) 0.016(2) 0.017(4) 0.000 0.000 0.000
S2 0.010(2) 0.074(4) 0.024(2) 0.000 0.0043(18) 0.000
S3 0.0210(14) 0.0233(15) 0.0324(18) -0.0089(14) 0.0100(16) 0.0005(10)
S4 0.055(3) 0.015(2) 0.021(2) 0.0024(18) 0.000 0.000
K1 0.027(3) 0.027(3) 0.036(5) 0.000 0.000 0.000
K2 0.073(3) 0.073(3) 0.046(4) -0.004(3) -0.004(3) 0.045(3)
N 0.44(15) 0.44(15) 0.10(8) 0.000 0.000 0.000

loop_
_atom_type_symbol
_atom_type_description
_atom_type_scat_dispersion_real
_atom_type_scat_dispersion_imag
_atom_type_scat_source
N N 0.0061 0.0033 'International Tables Vol C Tables 4.2.6.8 and 6.1.1.4'
H H 0.0000 0.0000 'International Tables Vol C Tables 4.2.6.8 and 6.1.1.4'
S S 0.1246 0.1234 'International Tables Vol C Tables 4.2.6.8 and 6.1.1.4'
K K 0.2009 0.2494 'International Tables Vol C Tables 4.2.6.8 and 6.1.1.4'
Zn Zn 0.2839 1.4301 'International Tables Vol C Tables 4.2.6.8 and 6.1.1.4'
Sn Sn -0.6537 1.4246 'International Tables Vol C Tables 4.2.6.8 and 6.1.1.4'

loop_
_geom_angle_atom_site_label_1
_geom_angle_atom_site_label_2
_geom_angle_atom_site_label_3
_geom_angle
_geom_angle_site_symmetry_1
_geom_angle_site_symmetry_3
S2 Sn1 S2 109.01(11) 3_546 .
S2 Sn1 S2 110.4(2) 3_546 4_456
S2 Sn1 S2 109.01(11) . 4_456
S2 Sn1 S2 109.01(11) 3_546 2_445
S2 Sn1 S2 110.4(2) . 2_445
S2 Sn1 S2 109.01(11) 4_456 2_445
S4 Sn2 S3 113.04(11) 12_445 .
S4 Sn2 S3 113.04(11) 12_445 5_545
S3 Sn2 S3 111.81(15) . 5_545
S4 Sn2 S2 111.81(16) 12_445 .
S3 Sn2 S2 103.13(10) . .
S3 Sn2 S2 103.13(10) 5_545 .
S4 Sn2 K2 57.79(2) 12_445 3_546
S3 Sn2 K2 148.12(10) . 3_546
S3 Sn2 K2 57.61(9) 5_545 3_546
S2 Sn2 K2 108.54(8) . 3_546
S4 Sn2 K2 57.79(2) 12_445 10_444
S3 Sn2 K2 57.61(9) . 10_444
S3 Sn2 K2 148.12(10) 5_545 10_444
S2 Sn2 K2 108.54(8) . 10_444
K2 Sn2 K2 113.48(6) 3_546 10_444
S4 Sn2 K1 150.34(11) 12_445 .
S3 Sn2 K1 57.40(9) . .
S3 Sn2 K1 57.40(9) 5_545 .
S2 Sn2 K1 97.85(12) . .
K2 Sn2 K1 113.53(3) 3_546 .
K2 Sn2 K1 113.53(3) 10_444 .
S3 Zn S3 107.95(19) 6 .
S3 Zn S1 110.84(9) 6 .
S3 Zn S1 110.84(9) . .
S3 Zn S4 107.60(11) 6 .
S3 Zn S4 107.60(11) . .
S1 Zn S4 111.84(15) . .
S3 Zn K2 60.05(9) 6 4_556
S3 Zn K2 153.60(11) . 4_556
S1 Zn K2 95.55(6) . 4_556
S4 Zn K2 60.18(3) . 4_556
S3 Zn K2 153.60(11) 6 10_444
S3 Zn K2 60.05(9) . 10_444
S1 Zn K2 95.55(6) . 10_444
S4 Zn K2 60.18(3) . 10_444
K2 Zn K2 119.18(5) 4_556 10_444
S3 Zn K1 59.64(10) 6 .
S3 Zn K1 59.64(10) . .
S1 Zn K1 96.47(5) . .
S4 Zn K1 151.70(14) . .
K2 Zn K1 118.87(3) 4_556 .
K2 Zn K1 118.87(3) 10_444 .
Zn S1 Zn 109.39(5) 12_445 .
Zn S1 Zn 109.39(5) 12_445 2_545
Zn S1 Zn 109.64(10) . 2_545
Zn S1 Zn 109.64(10) 12_445 11_545
Zn S1 Zn 109.39(5) . 11_545
Zn S1 Zn 109.39(5) 2_545 11_545
Sn1 S2 Sn2 103.87(19) . .
Zn S3 Sn2 104.85(12) . .
Zn S3 K2 146.95(13) . .
Sn2 S3 K2 108.03(10) . .
Zn S3 K2 82.90(13) . 10_444
Sn2 S3 K2 85.86(10) . 10_444
K2 S3 K2 96.13(8) . 10_444
Zn S3 K1 84.61(9) . .
Sn2 S3 K1 87.26(10) . .
K2 S3 K1 100.06(12) . .
K2 S3 K1 163.69(13) 10_444 .
Zn S4 Sn2 103.47(18) . 11_545
Zn S4 K2 82.49(10) . 10_444
Sn2 S4 K2 85.69(9) 11_545 10_444
Zn S4 K2 82.49(10) . 4_556
Sn2 S4 K2 85.69(9) 11_545 4_556
K2 S4 K2 160.4(2) 10_444 4_556
S3 K1 S3 178.31(10) 5_545 11_546
S3 K1 S3 69.29(10) 5_545 .
S3 K1 S3 112.14(5) 11_546 .
S3 K1 S3 66.41(10) 5_545 2_545
S3 K1 S3 112.14(5) 11_546 2_545
S3 K1 S3 104.25(10) . 2_545
S3 K1 S3 104.25(10) 5_545 6
S3 K1 S3 75.77(10) 11_546 6
S3 K1 S3 66.41(10) . 6
S3 K1 S3 69.29(10) 2_545 6
S3 K1 S3 112.14(5) 5_545 16_446
S3 K1 S3 69.29(10) 11_546 16_446
S3 K1 S3 75.77(10) . 16_446
S3 K1 S3 178.31(10) 2_545 16_446
S3 K1 S3 112.14(5) 6 16_446
S3 K1 S3 112.14(5) 5_545 15_546
S3 K1 S3 66.41(10) 11_546 15_546
S3 K1 S3 178.31(10) . 15_546
S3 K1 S3 75.77(10) 2_545 15_546
S3 K1 S3 112.14(5) 6 15_546
S3 K1 S3 104.25(10) 16_446 15_546
S3 K1 S3 75.77(10) 5_545 12_446
S3 K1 S3 104.25(10) 11_546 12_446
S3 K1 S3 112.14(5) . 12_446
S3 K1 S3 112.14(5) 2_545 12_446
S3 K1 S3 178.31(10) 6 12_446
S3 K1 S3 66.41(10) 16_446 12_446
S3 K1 S3 69.29(10) 15_546 12_446
S3 K1 Zn 35.75(5) 5_545 2_545
S3 K1 Zn 143.28(5) 11_546 2_545
S3 K1 Zn 74.61(6) . 2_545
S3 K1 Zn 35.75(5) 2_545 2_545
S3 K1 Zn 74.61(6) 6 2_545
S3 K1 Zn 143.28(5) 16_446 2_545
S3 K1 Zn 105.98(6) 15_546 2_545
S3 K1 Zn 105.98(6) 12_446 2_545
S3 K1 Zn 143.28(5) 5_545 11_546
S3 K1 Zn 35.75(5) 11_546 11_546
S3 K1 Zn 143.28(5) . 11_546
S3 K1 Zn 105.98(6) 2_545 11_546
S3 K1 Zn 105.98(6) 6 11_546
S3 K1 Zn 74.61(6) 16_446 11_546
S3 K1 Zn 35.75(5) 15_546 11_546
S3 K1 Zn 74.61(6) 12_446 11_546
Zn K1 Zn 140.28(3) 2_545 11_546
S3 K1 Zn 105.98(6) 5_545 12_446
S3 K1 Zn 74.61(6) 11_546 12_446
S3 K1 Zn 105.98(6) . 12_446
S3 K1 Zn 143.28(5) 2_545 12_446
S3 K1 Zn 143.28(5) 6 12_446
S3 K1 Zn 35.75(5) 16_446 12_446
S3 K1 Zn 74.61(6) 15_546 12_446
S3 K1 Zn 35.75(5) 12_446 12_446
Zn K1 Zn 140.28(3) 2_545 12_446
Zn K1 Zn 57.42(5) 11_546 12_446
S3 K1 Zn 74.61(6) 5_545 .
S3 K1 Zn 105.98(6) 11_546 .
S3 K1 Zn 35.75(5) . .
S3 K1 Zn 74.61(6) 2_545 .
S3 K1 Zn 35.75(5) 6 .
S3 K1 Zn 105.98(6) 16_446 .
S3 K1 Zn 143.28(5) 15_546 .
S3 K1 Zn 143.28(5) 12_446 .
Zn K1 Zn 57.42(5) 2_545 .
Zn K1 Zn 140.28(3) 11_546 .
Zn K1 Zn 140.28(3) 12_446 .
S3 K2 S3 84.11(18) . 16_446
S3 K2 S3 83.84(8) . 7_556
S3 K2 S3 167.95(17) 16_446 7_556
S3 K2 S3 167.95(17) . 10_445
S3 K2 S3 83.84(8) 16_446 10_445
S3 K2 S3 108.21(18) 7_556 10_445
S3 K2 S4 117.09(10) . 10_445
S3 K2 S4 113.73(11) 16_446 10_445
S3 K2 S4 71.93(13) 7_556 10_445
S3 K2 S4 68.46(12) 10_445 10_445
S3 K2 S4 113.73(11) . 3_556
S3 K2 S4 117.09(10) 16_446 3_556
S3 K2 S4 68.46(12) 7_556 3_556
S3 K2 S4 71.93(13) 10_445 3_556
S4 K2 S4 109.4(2) 10_445 3_556
S3 K2 Zn 152.24(8) . 10_445
S3 K2 Zn 113.85(8) 16_446 10_445
S3 K2 Zn 77.30(12) 7_556 10_445
S3 K2 Zn 37.05(7) 10_445 10_445
S4 K2 Zn 37.32(9) 10_445 10_445
S4 K2 Zn 78.02(14) 3_556 10_445
S3 K2 Zn 113.85(8) . 3_556
S3 K2 Zn 152.24(8) 16_446 3_556
S3 K2 Zn 37.05(7) 7_556 3_556
S3 K2 Zn 77.30(12) 10_445 3_556
S4 K2 Zn 78.02(14) 10_445 3_556
S4 K2 Zn 37.32(9) 3_556 3_556
Zn K2 Zn 59.50(10) 10_445 3_556
S3 K2 Sn2 145.59(6) . 10_445
S3 K2 Sn2 96.44(6) 16_446 10_445
S3 K2 Sn2 93.65(12) 7_556 10_445
S3 K2 Sn2 36.53(6) 10_445 10_445
S4 K2 Sn2 94.29(14) 10_445 10_445
S4 K2 Sn2 36.52(10) 3_556 10_445
Zn K2 Sn2 56.96(7) 10_445 10_445
Zn K2 Sn2 56.60(7) 3_556 10_445
S3 K2 Sn2 96.44(6) . 4_456
S3 K2 Sn2 145.59(6) 16_446 4_456
S3 K2 Sn2 36.53(6) 7_556 4_456
S3 K2 Sn2 93.65(12) 10_445 4_456
S4 K2 Sn2 36.52(10) 10_445 4_456
S4 K2 Sn2 94.29(14) 3_556 4_456
Zn K2 Sn2 56.60(7) 10_445 4_456
Zn K2 Sn2 56.96(7) 3_556 4_456
Sn2 K2 Sn2 101.75(12) 10_445 4_456
S3 K2 K2 127.6(2) . 10_445
S3 K2 K2 43.49(9) 16_446 10_445
S3 K2 K2 148.6(2) 7_556 10_445
S3 K2 K2 40.38(7) 10_445 10_445
S4 K2 K2 91.45(11) 10_445 10_445
S4 K2 K2 93.72(12) 3_556 10_445
Zn K2 K2 73.65(10) 10_445 10_445
Zn K2 K2 114.65(15) 3_556 10_445
Sn2 K2 K2 60.35(7) 10_445 10_445
Sn2 K2 K2 126.38(12) 4_456 10_445
S3 K2 K2 43.49(9) . 10_444
S3 K2 K2 127.6(2) 16_446 10_444
S3 K2 K2 40.38(7) 7_556 10_444
S3 K2 K2 148.6(2) 10_445 10_444
S4 K2 K2 93.72(12) 10_445 10_444
S4 K2 K2 91.45(11) 3_556 10_444
Zn K2 K2 114.65(15) 10_445 10_444
Zn K2 K2 73.65(10) 3_556 10_444
Sn2 K2 K2 126.38(12) 10_445 10_444
Sn2 K2 K2 60.35(7) 4_456 10_444
K2 K2 K2 171.0(3) 10_445 10_444

loop_
_geom_bond_atom_site_label_1
_geom_bond_atom_site_label_2
_geom_bond_distance
_geom_bond_site_symmetry_2
Sn1 S2 2.395(5) 3_546
Sn1 S2 2.395(5) .
Sn1 S2 2.395(5) 4_456
Sn1 S2 2.395(5) 2_445
Sn2 S4 2.369(5) 12_445
Sn2 S3 2.369(3) .
Sn2 S3 2.369(3) 5_545
Sn2 S2 2.456(5) .
Sn2 K2 3.970(4) 3_546
Sn2 K2 3.970(4) 10_444
Sn2 K1 4.0920(12) .
Zn S3 2.337(3) 6
Zn S3 2.337(3) .
Zn S1 2.3407(19) .
Zn S4 2.354(5) .
Zn K2 3.849(5) 4_556
Zn K2 3.849(5) 10_444
Zn K1 3.982(2) .
S1 Zn 2.3407(19) 12_445
S1 Zn 2.3407(19) 2_545
S1 Zn 2.3407(19) 11_545
S3 K2 3.164(5) .
S3 K2 3.361(5) 10_444
S3 K1 3.451(3) .
S4 Sn2 2.369(5) 11_545
S4 K2 3.368(3) 10_444
S4 K2 3.368(3) 4_556
K1 S3 3.451(3) 5_545
K1 S3 3.451(3) 11_546
K1 S3 3.451(3) 2_545
K1 S3 3.451(3) 6
K1 S3 3.451(3) 16_446
K1 S3 3.451(3) 15_546
K1 S3 3.451(3) 12_446
K1 Zn 3.982(2) 2_545
K1 Zn 3.982(2) 11_546
K1 Zn 3.982(2) 12_446
K2 S3 3.164(5) 16_446
K2 S3 3.361(5) 7_556
K2 S3 3.361(5) 10_445
K2 S4 3.368(3) 10_445
K2 S4 3.368(3) 3_556
K2 Zn 3.849(5) 10_445
K2 Zn 3.849(5) 3_556
K2 Sn2 3.970(4) 10_445
K2 Sn2 3.970(4) 4_456
K2 K2 4.8560(10) 10_445
K2 K2 4.8560(10) 10_444
N H1 0.9000 .
